data_7128306
loop_
_publ_author_name
'Hauser, Adrian'
'M\"unzfeld, Luca'
'Roesky, Peter W.'

_publ_section_title
;
 Reactivity of mono- and divalent aluminium compounds towards group 15
 nanoparticles.
;
_journal_issue 45
_journal_name_full 'Chemical communications (Cambridge, England)'
_journal_page_first 5503
_journal_page_last 5506
_journal_paper_doi 10.1039/d1cc01475g
_journal_volume 57
_journal_year 2021
_chemical_formula_moiety 'C60 H90 Al6 As4, C7 H8'
_chemical_formula_sum 'C74 H106 Al6 As4'
_chemical_formula_weight 1457.14
_space_group_crystal_system monoclinic
_space_group_IT_number 12
_space_group_name_Hall '-C 2y'
_space_group_name_H-M_alt 'C 1 2/m 1'
_atom_sites_solution_hydrogens geom
_atom_sites_solution_primary iterative
_audit_creation_date 2021-03-04
_audit_creation_method
;
Olex2 1.3
(compiled 2020.11.12 svn.r5f609507 for OlexSys, GUI svn.r6272)
;
_audit_update_record
;
2021-03-18 deposited with the CCDC.	2021-05-06 downloaded from the CCDC.
;
_cell_angle_alpha 90
_cell_angle_beta 117.164(3)
_cell_angle_gamma 90
_cell_formula_units_Z 2
_cell_length_a 21.9888(9)
_cell_length_b 17.1848(6)
_cell_length_c 10.7513(4)
_cell_measurement_reflns_used 24141
_cell_measurement_temperature 100
_cell_measurement_theta_max 31.30
_cell_measurement_theta_min 1.58
_cell_volume 3614.5(3)
_computing_cell_refinement
;
X-Area Recipe 1.33.0.0 (STOE, 2015)
;
_computing_data_collection
;
X-Area Pilatus3_SV 1.31.150.0 (STOE, 2018)
;
_computing_data_reduction
;
X-Area Integrate 1.73.1.0 (STOE, 2018)
X-Area LANA 1.73.2.0 (STOE, 2018)
;
_computing_molecular_graphics 'Olex2 1.3 (Dolomanov et al., 2009)'
_computing_publication_material
;
STOE & Cie GmbH, X-Area, software package for collecting single-crystal or
multi-domain crystal data on STOE area-detector diffractometers, for image 
processing, for the correction and scaling of reflection intensities and 
for outlier rejection, version 1.84, Darmstadt 2018
;
_computing_structure_refinement 'SHELXL 2018/3 (Sheldrick, 2015)'
_computing_structure_solution 'olex2.solve 1.3 (Bourhis et al., 2015)'
_diffrn_ambient_temperature 100
_diffrn_detector Pilatus200K
_diffrn_detector_area_resol_mean 5.81
_diffrn_detector_type 'DECTRIS PILATUS 200K'
_diffrn_measured_fraction_theta_full 1.000
_diffrn_measured_fraction_theta_max 0.842
_diffrn_measurement_details
;
 565 frames, detector distance = 40 mm
;
_diffrn_measurement_device 'Eulerian 4-circle diffractometer'
_diffrn_measurement_device_type 'STOE STADIVARI'
_diffrn_measurement_method 'rotation method, \w scans'
_diffrn_radiation_collimation '0.5 mm diameter, monocapillary'
_diffrn_radiation_monochromator 'plane graphite'
_diffrn_radiation_polarisn_norm 0
_diffrn_radiation_probe x-ray
_diffrn_radiation_type 'Mo K\a'
_diffrn_radiation_wavelength 0.71073
_diffrn_reflns_av_R_equivalents 0.0324
_diffrn_reflns_av_unetI/netI 0.0364
_diffrn_reflns_Laue_measured_fraction_full 1.000
_diffrn_reflns_Laue_measured_fraction_max 0.842
_diffrn_reflns_limit_h_max 29
_diffrn_reflns_limit_h_min -32
_diffrn_reflns_limit_k_max 25
_diffrn_reflns_limit_k_min -24
_diffrn_reflns_limit_l_max 14
_diffrn_reflns_limit_l_min -14
_diffrn_reflns_number 17651
_diffrn_reflns_point_group_measured_fraction_full 1.000
_diffrn_reflns_point_group_measured_fraction_max 0.842
_diffrn_reflns_theta_full 25.242
_diffrn_reflns_theta_max 31.620
_diffrn_reflns_theta_min 1.577
_diffrn_source 'Mo Genix 3D HF'
_diffrn_source_current 1.000
_diffrn_source_power 0.050
_diffrn_source_voltage 50
_exptl_absorpt_coefficient_mu 1.946
_exptl_absorpt_correction_T_max 0.8485
_exptl_absorpt_correction_T_min 0.3433
_exptl_absorpt_correction_type multi-scan
_exptl_absorpt_process_details
;
STOE X-Red32, absorption correction by Gaussian integration, analogous to
P. Coppens, "The Evaluation of Absorption and Extinction in Single-Crystal
Structure Analysis", published in: F. R. Ahmed (Editor), "Crystallographic
Computing", Munksgaard, Copenhagen (1970), 255 - 270.
Afterwards scaling of reflection intensities was performed within STOE LANA.
J. Koziskova, F. Hahn, J. Richter, J. Kozisek, "Comparison of different
absorption corrections on the model structure of tetrakis(\m~2~-acetato)-
diaqua-di-copper(II)", Acta Chimica Slovaca, vol. 9, no. 2, 2016, pp. 136 - 140.
;
_exptl_crystal_colour 'clear yellow'
_exptl_crystal_colour_lustre clear
_exptl_crystal_colour_primary yellow
_exptl_crystal_density_diffrn 1.339
_exptl_crystal_density_method 'not measured'
_exptl_crystal_description rod
_exptl_crystal_F_000 1520
_exptl_crystal_size_max 0.28
_exptl_crystal_size_mid 0.137
_exptl_crystal_size_min 0.053
_refine_diff_density_max 0.796
_refine_diff_density_min -0.400
_refine_diff_density_rms 0.100
_refine_ls_extinction_method none
_refine_ls_goodness_of_fit_ref 1.024
_refine_ls_hydrogen_treatment constr
_refine_ls_matrix_type full
_refine_ls_number_parameters 225
_refine_ls_number_reflns 5274
_refine_ls_number_restraints 36
_refine_ls_restrained_S_all 1.021
_refine_ls_R_factor_all 0.0524
_refine_ls_R_factor_gt 0.0386
_refine_ls_shift/su_max 0.001
_refine_ls_shift/su_mean 0.000
_refine_ls_structure_factor_coef Fsqd
_refine_ls_weighting_details 'w=1/[\s^2^(Fo^2^)+(0.0676P)^2^+0.9762P] where P=(Fo^2^+2Fc^2^)/3'
_refine_ls_weighting_scheme calc
_refine_ls_wR_factor_gt 0.0988
_refine_ls_wR_factor_ref 0.1063
_reflns_d_resolution_high 0.678
_reflns_d_resolution_low 12.911
_reflns_Friedel_coverage 0.000
_reflns_limit_h_max 29
_reflns_limit_h_min -32
_reflns_limit_k_max 25
_reflns_limit_k_min -24
_reflns_limit_l_max 14
_reflns_limit_l_min -14
_reflns_number_gt 4228
_reflns_number_total 5274
_reflns_threshold_expression 'I > 2\s(I)'
_cod_data_source_file d1cc01475g2.cif
_cod_data_source_block ah064_3
_cod_depositor_comments 'Adding full bibliography for 7128306--7128309.cif.'
_cod_database_code 7128306
_shelx_shelxl_version_number 2018/3
_shelx_space_group_comment
;
The symmetry employed for this shelxl refinement is uniquely defined
by the following loop, which should always be used as a source of
symmetry information in preference to the above space-group names.
They are only intended as comments.
;
_shelx_estimated_absorpt_t_max 0.904
_shelx_estimated_absorpt_t_min 0.612
_olex2_refinement_description
;
1. Fixed Uiso
 At 1.2 times of:
  All C(H) groups
 At 1.5 times of:
  All C(H,H,H) groups
2. Uiso/Uaniso restraints and constraints
C19 \\sim C18 \\sim C22 \\sim C23 \\sim C21 \\sim C20: within 2A with sigma of
0.01 and sigma for terminal atoms of 0.02 within 2A
3. Others
 Fixed Sof: H14A(0.5) H14B(0.5) H14C(0.5) C23(0.25) H23(0.25) C22(0.25)
 H22(0.25) C21(0.25) H21(0.25) C20(0.25) H20(0.25) C19(0.25) H19(0.25)
 C18(0.25) C17(0.25) H17A(0.25) H17B(0.25) H17C(0.25)
4.a Aromatic/amide H refined with riding coordinates:
 C23(H23), C22(H22), C21(H21), C20(H20), C19(H19)
4.b Fitted hexagon refined as free rotating group:
 C23(C22,C21,C20,C19,C18)
4.c Idealised Me refined as rotating group:
 C14(H14A,H14B,H14C), C15(H15A,H15B,H15C), C16(H16A,H16B,H16C), C8(H8A,H8B,
 H8C), C7(H7A,H7B,H7C), C6(H6A,H6B,H6C), C10(H10A,H10B,H10C), C17(H17A,H17B,
 H17C), C9(H9A,H9B,H9C)
;
_smtbx_masks_void_probe_radius 1.2
_smtbx_masks_void_truncation_radius 1.2
_olex2_diffrn_ambient_temperature_device 'Oxford Cryosystems'
_olex2_exptl_crystal_mounting_method 'The crystal was mounted on a MITIGEN holder oil'
_olex2_submission_special_instructions 'No special instructions were received'

loop_
_space_group_symop_operation_xyz
'x, y, z'
'-x, y, -z'
'x+1/2, y+1/2, z'
'-x+1/2, y+1/2, -z'
'-x, -y, -z'
'x, -y, z'
'-x+1/2, -y+1/2, -z'
'x+1/2, -y+1/2, z'

loop_
_atom_site_label
_atom_site_type_symbol
_atom_site_fract_x
_atom_site_fract_y
_atom_site_fract_z
_atom_site_U_iso_or_equiv
_atom_site_adp_type
_atom_site_occupancy
_atom_site_site_symmetry_order
_atom_site_calc_flag
_atom_site_refinement_flags_posn
_atom_site_refinement_flags_adp
_atom_site_refinement_flags_occupancy
_atom_site_disorder_assembly
_atom_site_disorder_group
As1 As 0.500000 0.88809(2) 0.500000 0.01580(9) Uani 1 2 d S T P . .
As2 As 0.33407(2) 1.000000 0.36771(3) 0.01749(9) Uani 1 2 d S T P . .
Al2 Al 0.44892(5) 1.000000 0.56855(8) 0.01597(18) Uani 1 2 d S T P . .
Al1 Al 0.37859(3) 0.88006(4) 0.32390(6) 0.01783(14) Uani 1 1 d . . . . .
C12 C 0.41633(11) 0.93217(12) 0.7543(2) 0.0187(4) Uani 1 1 d . . . . .
C4 C 0.37660(12) 0.75813(13) 0.2490(2) 0.0237(4) Uani 1 1 d . . . . .
C11 C 0.45998(15) 1.000000 0.7701(3) 0.0181(6) Uani 1 2 d S T P . .
C2 C 0.28119(11) 0.80780(13) 0.2578(2) 0.0234(4) Uani 1 1 d . . . . .
C3 C 0.34038(12) 0.76080(13) 0.3295(2) 0.0235(4) Uani 1 1 d . . . . .
C5 C 0.34115(12) 0.80729(13) 0.1303(2) 0.0243(5) Uani 1 1 d . . . . .
C14 C 0.53599(16) 1.000000 0.8721(3) 0.0233(6) Uani 1 2 d S T P . .
H14A H 0.559363 1.039228 0.843268 0.035 Uiso 0.5 1 calc R U P A -1
H14B H 0.555284 0.948544 0.872487 0.035 Uiso 0.5 1 calc R U P A -1
H14C H 0.542197 1.012228 0.966229 0.035 Uiso 0.5 1 calc R U P A -1
C15 C 0.44149(13) 0.85029(13) 0.7804(2) 0.0253(5) Uani 1 1 d . . . . .
H15A H 0.466301 0.839071 0.726451 0.038 Uiso 1 1 calc R U . . .
H15B H 0.402545 0.814739 0.751684 0.038 Uiso 1 1 calc R U . . .
H15C H 0.472147 0.843251 0.880229 0.038 Uiso 1 1 calc R U . . .
C13 C 0.35106(11) 0.95812(13) 0.7168(2) 0.0206(4) Uani 1 1 d . . . . .
C1 C 0.28116(12) 0.83613(13) 0.1346(2) 0.0250(5) Uani 1 1 d . . . . .
C16 C 0.28738(12) 0.91110(15) 0.6730(2) 0.0274(5) Uani 1 1 d . . . . .
H16A H 0.267546 0.921479 0.736580 0.041 Uiso 1 1 calc R U . . .
H16B H 0.298415 0.855651 0.676350 0.041 Uiso 1 1 calc R U . . .
H16C H 0.254408 0.925349 0.577525 0.041 Uiso 1 1 calc R U . . .
C8 C 0.36045(14) 0.71584(16) 0.4629(2) 0.0351(6) Uani 1 1 d . . . . .
H8A H 0.410057 0.719000 0.520819 0.053 Uiso 1 1 calc R U . . .
H8B H 0.346955 0.661255 0.440620 0.053 Uiso 1 1 calc R U . . .
H8C H 0.337375 0.738023 0.514112 0.053 Uiso 1 1 calc R U . . .
C7 C 0.22888(13) 0.82557(16) 0.3069(3) 0.0345(6) Uani 1 1 d . . . . .
H7A H 0.247008 0.811416 0.405719 0.052 Uiso 1 1 calc R U . . .
H7B H 0.187227 0.795621 0.251484 0.052 Uiso 1 1 calc R U . . .
H7C H 0.218220 0.881283 0.295527 0.052 Uiso 1 1 calc R U . . .
C6 C 0.22841(15) 0.88780(15) 0.0273(3) 0.0373(6) Uani 1 1 d . . . . .
H6A H 0.205902 0.918575 0.071230 0.056 Uiso 1 1 calc R U . . .
H6B H 0.194331 0.855849 -0.047560 0.056 Uiso 1 1 calc R U . . .
H6C H 0.250456 0.922791 -0.011823 0.056 Uiso 1 1 calc R U . . .
C10 C 0.35719(14) 0.81736(17) 0.0100(2) 0.0362(6) Uani 1 1 d . . . . .
H10A H 0.353876 0.872554 -0.015190 0.054 Uiso 1 1 calc R U . . .
H10B H 0.324546 0.787367 -0.070287 0.054 Uiso 1 1 calc R U . . .
H10C H 0.403657 0.798738 0.036802 0.054 Uiso 1 1 calc R U . . .
C23 C 0.4459(6) 0.5497(7) -0.0827(18) 0.080(5) Uani 0.25 1 d G U P B -1
H23 H 0.417565 0.594372 -0.115756 0.097 Uiso 0.25 1 calc R U P B -1
C22 C 0.4203(5) 0.4768(8) -0.1374(12) 0.090(5) Uani 0.25 1 d G U P B -1
H22 H 0.374430 0.471577 -0.207860 0.109 Uiso 0.25 1 calc R U P B -1
C21 C 0.4619(10) 0.4114(7) -0.0889(19) 0.091(6) Uani 0.25 1 d G U P B -1
H21 H 0.444346 0.361564 -0.126319 0.109 Uiso 0.25 1 calc R U P B -1
C20 C 0.5290(9) 0.4190(12) 0.0142(18) 0.087(5) Uani 0.25 1 d G U P B -1
H20 H 0.557396 0.374346 0.047327 0.105 Uiso 0.25 1 calc R U P B -1
C19 C 0.5546(5) 0.4920(15) 0.0689(13) 0.083(5) Uani 0.25 1 d G U P B -1
H19 H 0.600532 0.497140 0.139432 0.100 Uiso 0.25 1 calc R U P B -1
C18 C 0.5131(7) 0.5573(11) 0.020(2) 0.074(5) Uani 0.25 1 d G U P B -1
C17 C 0.5401(10) 0.6359(11) 0.072(2) 0.087(7) Uani 0.25 1 d . . P B -1
H17A H 0.504474 0.674645 0.022335 0.131 Uiso 0.25 1 calc R U P B -1
H17B H 0.579492 0.646096 0.054425 0.131 Uiso 0.25 1 calc R U P B -1
H17C H 0.554400 0.639044 0.172223 0.131 Uiso 0.25 1 calc R U P B -1
C9 C 0.43879(13) 0.71098(14) 0.2813(3) 0.0323(5) Uani 1 1 d . . . . .
H9A H 0.455499 0.722555 0.212992 0.048 Uiso 1 1 calc R U . . .
H9B H 0.427530 0.655540 0.276834 0.048 Uiso 1 1 calc R U . . .
H9C H 0.474309 0.723782 0.375403 0.048 Uiso 1 1 calc R U . . .

loop_
_atom_site_aniso_label
_atom_site_aniso_U_11
_atom_site_aniso_U_22
_atom_site_aniso_U_33
_atom_site_aniso_U_23
_atom_site_aniso_U_13
_atom_site_aniso_U_12
As1 0.01624(16) 0.01424(15) 0.01560(14) 0.000 0.00613(11) 0.000
As2 0.01466(15) 0.01896(16) 0.01683(15) 0.000 0.00544(11) 0.000
Al2 0.0171(4) 0.0159(4) 0.0138(4) 0.000 0.0061(3) 0.000
Al1 0.0182(3) 0.0183(3) 0.0162(3) -0.0025(2) 0.0072(2) -0.0034(2)
C12 0.0222(10) 0.0217(10) 0.0136(9) 0.0010(7) 0.0093(8) -0.0013(8)
C4 0.0239(11) 0.0223(11) 0.0252(10) -0.0077(8) 0.0115(9) -0.0089(9)
C11 0.0177(14) 0.0213(14) 0.0168(13) 0.000 0.0092(11) 0.000
C2 0.0221(11) 0.0234(11) 0.0257(10) -0.0084(9) 0.0117(9) -0.0097(9)
C3 0.0247(11) 0.0233(11) 0.0222(10) -0.0047(8) 0.0105(8) -0.0116(9)
C5 0.0290(12) 0.0242(11) 0.0208(10) -0.0085(8) 0.0124(9) -0.0103(9)
C14 0.0189(15) 0.0334(17) 0.0161(13) 0.000 0.0068(11) 0.000
C15 0.0319(13) 0.0230(11) 0.0241(10) 0.0041(9) 0.0154(9) 0.0015(10)
C13 0.0223(10) 0.0245(11) 0.0156(9) -0.0016(8) 0.0092(8) -0.0021(9)
C1 0.0230(11) 0.0238(11) 0.0230(10) -0.0067(9) 0.0059(9) -0.0092(9)
C16 0.0245(12) 0.0349(13) 0.0231(11) 0.0012(9) 0.0113(9) -0.0053(10)
C8 0.0388(14) 0.0364(14) 0.0270(11) 0.0011(10) 0.0124(10) -0.0170(12)
C7 0.0289(13) 0.0361(14) 0.0438(14) -0.0129(12) 0.0212(11) -0.0126(11)
C6 0.0324(15) 0.0309(14) 0.0314(13) -0.0030(10) -0.0004(11) -0.0073(11)
C10 0.0436(15) 0.0432(15) 0.0270(12) -0.0152(11) 0.0206(11) -0.0253(13)
C23 0.031(7) 0.108(14) 0.099(10) -0.017(9) 0.027(7) -0.016(7)
C22 0.046(8) 0.110(14) 0.110(10) -0.003(8) 0.030(7) -0.008(7)
C21 0.051(9) 0.110(14) 0.109(11) -0.003(9) 0.034(8) -0.015(8)
C20 0.052(9) 0.109(14) 0.099(10) -0.012(9) 0.033(8) -0.013(9)
C19 0.044(7) 0.102(14) 0.094(8) -0.019(10) 0.024(6) -0.013(9)
C18 0.033(8) 0.104(13) 0.089(9) -0.022(9) 0.030(7) -0.015(7)
C17 0.094(13) 0.069(12) 0.138(19) -0.021(12) 0.087(14) -0.006(10)
C9 0.0301(13) 0.0226(11) 0.0415(13) -0.0085(10) 0.0141(11) -0.0053(10)

loop_
_atom_type_symbol
_atom_type_description
_atom_type_scat_dispersion_real
_atom_type_scat_dispersion_imag
_atom_type_scat_source
Al Al 0.0645 0.0514 'International Tables Vol C Tables 4.2.6.8 and 6.1.1.4'
As As 0.0499 2.0058 'International Tables Vol C Tables 4.2.6.8 and 6.1.1.4'
C C 0.0033 0.0016 'International Tables Vol C Tables 4.2.6.8 and 6.1.1.4'
H H 0.0000 0.0000 'International Tables Vol C Tables 4.2.6.8 and 6.1.1.4'

loop_
_exptl_crystal_face_index_h
_exptl_crystal_face_index_k
_exptl_crystal_face_index_l
_exptl_crystal_face_perp_dist
1 -1 0 0.0370
-5 6 0 0.0160
1 1 0 0.0380
-1 -1 0 0.0390
4 -1 -3 0.1130
-5 0 3 0.1670
-5 5 -3 0.0540

loop_
_geom_angle_atom_site_label_1
_geom_angle_atom_site_label_2
_geom_angle_atom_site_label_3
_geom_angle
_geom_angle_site_symmetry_1
_geom_angle_site_symmetry_3
_geom_angle_publ_flag
Al2 As1 Al2 79.52(3) 5_676 . ?
Al1 As1 Al2 106.87(2) 2_656 . ?
Al1 As1 Al2 106.87(2) . 5_676 ?
Al1 As1 Al2 78.20(2) 2_656 5_676 ?
Al1 As1 Al2 78.20(2) . . ?
Al1 As1 Al1 173.61(3) 2_656 . ?
Al1 As2 Al2 80.01(2) 6_575 . ?
Al1 As2 Al2 80.01(2) . . ?
Al1 As2 Al1 116.90(3) . 6_575 ?
As1 Al2 As1 100.48(3) 5_676 . ?
As2 Al2 As1 99.23(2) . . ?
As2 Al2 As1 99.23(2) . 5_676 ?
C11 Al2 As1 117.07(5) . 5_676 ?
C11 Al2 As1 117.07(5) . . ?
C11 Al2 As2 120.13(9) . . ?
As2 Al1 As1 101.23(2) . . ?
C4 Al1 As1 99.48(6) . . ?
C4 Al1 As2 157.64(7) . . ?
C4 Al1 C2 61.24(8) . . ?
C4 Al1 C1 61.20(8) . . ?
C2 Al1 As1 142.90(7) . . ?
C2 Al1 As2 96.78(6) . . ?
C2 Al1 C1 35.76(8) . . ?
C3 Al1 As1 108.63(7) . . ?
C3 Al1 As2 126.01(7) . . ?
C3 Al1 C4 37.09(8) . . ?
C3 Al1 C2 36.69(8) . . ?
C3 Al1 C5 61.81(8) . . ?
C3 Al1 C1 60.83(8) . . ?
C5 Al1 As1 123.60(7) . . ?
C5 Al1 As2 130.36(7) . . ?
C5 Al1 C4 37.22(8) . . ?
C5 Al1 C2 60.90(8) . . ?
C5 Al1 C1 36.62(8) . . ?
C1 Al1 As1 159.54(7) . . ?
C1 Al1 As2 98.94(7) . . ?
C11 C12 C15 124.1(2) . . ?
C13 C12 C11 108.40(19) . . ?
C13 C12 C15 127.5(2) . . ?
C3 C4 Al1 71.00(13) . . ?
C3 C4 C5 107.2(2) . . ?
C3 C4 C9 125.9(2) . . ?
C5 C4 Al1 71.39(13) . . ?
C5 C4 C9 126.8(2) . . ?
C9 C4 Al1 124.12(16) . . ?
C12 C11 Al2 96.95(14) 6_575 . ?
C12 C11 Al2 96.95(14) . . ?
C12 C11 C12 104.9(2) . 6_575 ?
C12 C11 C14 121.79(15) 6_575 . ?
C12 C11 C14 121.79(14) . . ?
C14 C11 Al2 108.67(19) . . ?
C3 C2 Al1 69.21(12) . . ?
C3 C2 C7 125.7(2) . . ?
C1 C2 Al1 72.77(12) . . ?
C1 C2 C3 108.21(19) . . ?
C1 C2 C7 126.0(2) . . ?
C7 C2 Al1 122.64(15) . . ?
C4 C3 Al1 71.91(12) . . ?
C4 C3 C2 108.49(19) . . ?
C4 C3 C8 124.2(2) . . ?
C2 C3 Al1 74.10(13) . . ?
C2 C3 C8 127.2(2) . . ?
C8 C3 Al1 123.20(16) . . ?
C4 C5 Al1 71.39(12) . . ?
C4 C5 C1 108.16(19) . . ?
C4 C5 C10 126.3(2) . . ?
C1 C5 Al1 74.31(12) . . ?
C1 C5 C10 124.9(2) . . ?
C10 C5 Al1 127.36(16) . . ?
C11 C14 H14A 109.5 . . ?
C11 C14 H14B 109.5 . . ?
C11 C14 H14C 109.5 . . ?
H14A C14 H14B 109.5 . . ?
H14A C14 H14C 109.5 . . ?
H14B C14 H14C 109.5 . . ?
C12 C15 H15A 109.5 . . ?
C12 C15 H15B 109.5 . . ?
C12 C15 H15C 109.5 . . ?
H15A C15 H15B 109.5 . . ?
H15A C15 H15C 109.5 . . ?
H15B C15 H15C 109.5 . . ?
C12 C13 C13 108.91(13) . 6_575 ?
C12 C13 C16 128.3(2) . . ?
C13 C13 C16 122.73(13) 6_575 . ?
C2 C1 Al1 71.48(12) . . ?
C2 C1 C5 107.8(2) . . ?
C2 C1 C6 126.5(2) . . ?
C5 C1 Al1 69.07(12) . . ?
C5 C1 C6 125.7(2) . . ?
C6 C1 Al1 124.49(16) . . ?
C13 C16 H16A 109.5 . . ?
C13 C16 H16B 109.5 . . ?
C13 C16 H16C 109.5 . . ?
H16A C16 H16B 109.5 . . ?
H16A C16 H16C 109.5 . . ?
H16B C16 H16C 109.5 . . ?
C3 C8 H8A 109.5 . . ?
C3 C8 H8B 109.5 . . ?
C3 C8 H8C 109.5 . . ?
H8A C8 H8B 109.5 . . ?
H8A C8 H8C 109.5 . . ?
H8B C8 H8C 109.5 . . ?
C2 C7 H7A 109.5 . . ?
C2 C7 H7B 109.5 . . ?
C2 C7 H7C 109.5 . . ?
H7A C7 H7B 109.5 . . ?
H7A C7 H7C 109.5 . . ?
H7B C7 H7C 109.5 . . ?
C1 C6 H6A 109.5 . . ?
C1 C6 H6B 109.5 . . ?
C1 C6 H6C 109.5 . . ?
H6A C6 H6B 109.5 . . ?
H6A C6 H6C 109.5 . . ?
H6B C6 H6C 109.5 . . ?
C5 C10 H10A 109.5 . . ?
C5 C10 H10B 109.5 . . ?
C5 C10 H10C 109.5 . . ?
H10A C10 H10B 109.5 . . ?
H10A C10 H10C 109.5 . . ?
H10B C10 H10C 109.5 . . ?
C22 C23 H23 120.0 . . ?
C22 C23 C18 120.0 . . ?
C18 C23 H23 120.0 . . ?
C23 C22 H22 120.0 . . ?
C23 C22 C21 120.0 . . ?
C21 C22 H22 120.0 . . ?
C22 C21 H21 120.0 . . ?
C20 C21 C22 120.0 . . ?
C20 C21 H21 120.0 . . ?
C21 C20 H20 120.0 . . ?
C21 C20 C19 120.0 . . ?
C19 C20 H20 120.0 . . ?
C20 C19 H19 120.0 . . ?
C18 C19 C20 120.0 . . ?
C18 C19 H19 120.0 . . ?
C23 C18 C17 118.9(16) . . ?
C19 C18 C23 120.0 . . ?
C19 C18 C17 121.0(16) . . ?
C18 C17 H17A 109.5 . . ?
C18 C17 H17B 109.5 . . ?
C18 C17 H17C 109.5 . . ?
H17A C17 H17B 109.5 . . ?
H17A C17 H17C 109.5 . . ?
H17B C17 H17C 109.5 . . ?
C4 C9 H9A 109.5 . . ?
C4 C9 H9B 109.5 . . ?
C4 C9 H9C 109.5 . . ?
H9A C9 H9B 109.5 . . ?
H9A C9 H9C 109.5 . . ?
H9B C9 H9C 109.5 . . ?

loop_
_geom_bond_atom_site_label_1
_geom_bond_atom_site_label_2
_geom_bond_distance
_geom_bond_site_symmetry_2
_geom_bond_publ_flag
As1 Al2 2.5018(6) 5_676 ?
As1 Al2 2.5019(6) . ?
As1 Al1 2.4729(7) 2_656 ?
As1 Al1 2.4730(7) . ?
As2 Al2 2.4619(9) . ?
As2 Al1 2.4187(7) 6_575 ?
As2 Al1 2.4186(7) . ?
Al2 C11 2.067(3) . ?
Al1 C4 2.238(2) . ?
Al1 C2 2.290(2) . ?
Al1 C3 2.226(2) . ?
Al1 C5 2.238(2) . ?
Al1 C1 2.307(2) . ?
C12 C11 1.470(3) . ?
C12 C15 1.491(3) . ?
C12 C13 1.376(3) . ?
C4 C3 1.420(3) . ?
C4 C5 1.428(3) . ?
C4 C9 1.488(3) . ?
C11 C14 1.524(4) . ?
C2 C3 1.423(3) . ?
C2 C1 1.411(3) . ?
C2 C7 1.500(3) . ?
C3 C8 1.507(3) . ?
C5 C1 1.429(3) . ?
C5 C10 1.498(3) . ?
C14 H14A 0.9800 . ?
C14 H14B 0.9800 . ?
C14 H14C 0.9800 . ?
C15 H15A 0.9800 . ?
C15 H15B 0.9800 . ?
C15 H15C 0.9800 . ?
C13 C13 1.439(4) 6_575 ?
C13 C16 1.495(3) . ?
C1 C6 1.497(3) . ?
C16 H16A 0.9800 . ?
C16 H16B 0.9800 . ?
C16 H16C 0.9800 . ?
C8 H8A 0.9800 . ?
C8 H8B 0.9800 . ?
C8 H8C 0.9800 . ?
C7 H7A 0.9800 . ?
C7 H7B 0.9800 . ?
C7 H7C 0.9800 . ?
C6 H6A 0.9800 . ?
C6 H6B 0.9800 . ?
C6 H6C 0.9800 . ?
C10 H10A 0.9800 . ?
C10 H10B 0.9800 . ?
C10 H10C 0.9800 . ?
C23 H23 0.9500 . ?
C23 C22 1.3900 . ?
C23 C18 1.3900 . ?
C22 H22 0.9500 . ?
C22 C21 1.3900 . ?
C21 H21 0.9500 . ?
C21 C20 1.3900 . ?
C20 H20 0.9500 . ?
C20 C19 1.3900 . ?
C19 H19 0.9500 . ?
C19 C18 1.3900 . ?
C18 C17 1.48(2) . ?
C17 H17A 0.9800 . ?
C17 H17B 0.9800 . ?
C17 H17C 0.9800 . ?
C9 H9A 0.9800 . ?
C9 H9B 0.9800 . ?
C9 H9C 0.9800 . ?

loop_
_geom_torsion_atom_site_label_1
_geom_torsion_atom_site_label_2
_geom_torsion_atom_site_label_3
_geom_torsion_atom_site_label_4
_geom_torsion
_geom_torsion_site_symmetry_1
_geom_torsion_site_symmetry_2
_geom_torsion_site_symmetry_3
_geom_torsion_site_symmetry_4
_geom_torsion_publ_flag
Al1 C4 C3 C2 65.60(15) . . . . ?
Al1 C4 C3 C8 -118.3(2) . . . . ?
Al1 C4 C5 C1 -65.75(15) . . . . ?
Al1 C4 C5 C10 123.2(2) . . . . ?
Al1 C2 C3 C4 -64.17(15) . . . . ?
Al1 C2 C3 C8 119.9(2) . . . . ?
Al1 C2 C1 C5 59.79(15) . . . . ?
Al1 C2 C1 C6 -119.7(2) . . . . ?
Al1 C5 C1 C2 -61.31(15) . . . . ?
Al1 C5 C1 C6 118.1(2) . . . . ?
C4 C5 C1 Al1 63.83(15) . . . . ?
C4 C5 C1 C2 2.5(2) . . . . ?
C4 C5 C1 C6 -178.0(2) . . . . ?
C11 C12 C13 C13 -4.04(18) . . . 6_575 ?
C11 C12 C13 C16 172.3(2) . . . . ?
C3 C4 C5 Al1 62.35(15) . . . . ?
C3 C4 C5 C1 -3.4(2) . . . . ?
C3 C4 C5 C10 -174.5(2) . . . . ?
C3 C2 C1 Al1 -60.44(15) . . . . ?
C3 C2 C1 C5 -0.7(2) . . . . ?
C3 C2 C1 C6 179.9(2) . . . . ?
C5 C4 C3 Al1 -62.60(15) . . . . ?
C5 C4 C3 C2 3.0(2) . . . . ?
C5 C4 C3 C8 179.1(2) . . . . ?
C15 C12 C11 Al2 89.0(2) . . . . ?
C15 C12 C11 C12 -171.88(13) . . . 6_575 ?
C15 C12 C11 C14 -28.1(3) . . . . ?
C15 C12 C13 C13 174.04(16) . . . 6_575 ?
C15 C12 C13 C16 -9.7(3) . . . . ?
C13 C12 C11 Al2 -92.85(16) . . . . ?
C13 C12 C11 C12 6.3(3) . . . 6_575 ?
C13 C12 C11 C14 150.1(2) . . . . ?
C1 C2 C3 Al1 62.71(15) . . . . ?
C1 C2 C3 C4 -1.5(2) . . . . ?
C1 C2 C3 C8 -177.4(2) . . . . ?
C7 C2 C3 Al1 -115.9(2) . . . . ?
C7 C2 C3 C4 179.9(2) . . . . ?
C7 C2 C3 C8 4.0(4) . . . . ?
C7 C2 C1 Al1 118.2(2) . . . . ?
C7 C2 C1 C5 178.0(2) . . . . ?
C7 C2 C1 C6 -1.5(4) . . . . ?
C10 C5 C1 Al1 -124.9(2) . . . . ?
C10 C5 C1 C2 173.8(2) . . . . ?
C10 C5 C1 C6 -6.8(4) . . . . ?
C23 C22 C21 C20 0.0 . . . . ?
C22 C23 C18 C19 0.0 . . . . ?
C22 C23 C18 C17 176.9(19) . . . . ?
C22 C21 C20 C19 0.0 . . . . ?
C21 C20 C19 C18 0.0 . . . . ?
C20 C19 C18 C23 0.0 . . . . ?
C20 C19 C18 C17 -177(2) . . . . ?
C18 C23 C22 C21 0.0 . . . . ?
C9 C4 C3 Al1 118.9(2) . . . . ?
C9 C4 C3 C2 -175.5(2) . . . . ?
C9 C4 C3 C8 0.6(4) . . . . ?
C9 C4 C5 Al1 -119.2(2) . . . . ?
C9 C4 C5 C1 175.1(2) . . . . ?
C9 C4 C5 C10 4.0(4) . . . . ?

loop_
_smtbx_masks_void_nr
_smtbx_masks_void_average_x
_smtbx_masks_void_average_y
_smtbx_masks_void_average_z
_smtbx_masks_void_volume
_smtbx_masks_void_count_electrons
_smtbx_masks_void_content
1 0.000 0.000 0.500 218.2 47.0 '1 toluene'
2 0.500 0.500 0.500 218.2 47.0 '1 toluene'
